data_4310169
loop_
_publ_author_name
'Meenal D. Godbole'
'Anna C. G. Hotze'
'Ronald Hage'
'Allison M. Mills'
'Huub Kooijman'
'Anthony L. Spek'
'Elisabeth Bouwman'

_publ_contact_author_address
;   Bijvoet Center for Biomolecular Research
    Department of Crystal and Structural Chemistry
    Utrecht University
    Padualaan 8
    3584 CH Utrecht
    The Netherlands
;
_publ_contact_author_email h.kooijman@chem.uu.nl
_publ_contact_author_fax '+31 30 2533940'
_publ_contact_author_name '   Dr. H. Kooijman'
_publ_contact_author_phone '+31 30 2532533'
_publ_section_title
;
Stereochemical Influence of the Ligand on the Structure of Manganese
Complexes: Implications for Catalytic Epoxidations
;
_journal_name_full 'Inorganic Chemistry'
_journal_page_first 9253
_journal_page_last 9266
_journal_paper_doi 10.1021/ic051223z
_journal_volume 44
_journal_year 2005
_chemical_compound_source 'see text'
_chemical_formula_moiety 'C20 H18 Mn N2 O10, C6 H16 N'
_chemical_formula_sum 'C26 H34 Mn N3 O10'
_chemical_formula_weight 603.50
_chemical_name_systematic ?
_space_group_IT_number 14
_symmetry_cell_setting monoclinic
_symmetry_Int_Tables_number 14
_symmetry_space_group_name_Hall '-P 2ybc'
_symmetry_space_group_name_H-M 'P 1 21/c 1'
_atom_sites_solution_hydrogens geom
_atom_sites_solution_primary direct
_atom_sites_solution_secondary difmap
_cell_angle_alpha 90
_cell_angle_beta 108.2740(12)
_cell_angle_gamma 90
_cell_formula_units_Z 2
_cell_length_a 6.3628(2)
_cell_length_b 12.0069(3)
_cell_length_c 18.6764(4)
_cell_measurement_reflns_used 26425
_cell_measurement_temperature 150
_cell_measurement_theta_max 27.48
_cell_measurement_theta_min 1.02
_cell_volume 1354.87(6)
_computing_cell_refinement 'Denzo (Otwinowski & Minor, 1997)'
_computing_data_collection 'Collect (Hooft, 1998)'
_computing_data_reduction 'Denzo (Otwinowski & Minor, 1997)'
_computing_molecular_graphics 'PLATON (Spek, 2003)'
_computing_publication_material 'PLATON (Spek, 2003)'
_computing_structure_refinement 'SHELXL-97 (Sheldrick, 1997)'
_computing_structure_solution 'SHELXS97 (Sheldrick, 1997)'
_diffrn_ambient_temperature 150
_diffrn_detector_area_resol_mean 18.4
_diffrn_measured_fraction_theta_full 0.995
_diffrn_measured_fraction_theta_max 0.995
_diffrn_measurement_device_type 'Nonius KappaCCD area detector'
_diffrn_measurement_method '\f scans and \w scans with \k offset'
_diffrn_radiation_monochromator graphite
_diffrn_radiation_probe x-ray
_diffrn_radiation_source 'Rotating Anode'
_diffrn_radiation_type MoK\a
_diffrn_radiation_wavelength 0.71073
_diffrn_reflns_av_R_equivalents 0.0760
_diffrn_reflns_av_sigmaI/netI 0.0440
_diffrn_reflns_limit_h_max 7
_diffrn_reflns_limit_h_min -8
_diffrn_reflns_limit_k_max 15
_diffrn_reflns_limit_k_min -15
_diffrn_reflns_limit_l_max 24
_diffrn_reflns_limit_l_min -24
_diffrn_reflns_number 16320
_diffrn_reflns_reduction_process
;
;
_diffrn_reflns_theta_full 27.35
_diffrn_reflns_theta_max 27.35
_diffrn_reflns_theta_min 2.30
_diffrn_standards_number 0
_exptl_absorpt_coefficient_mu 0.550
_exptl_absorpt_correction_type none
_exptl_crystal_colour green
_exptl_crystal_density_diffrn 1.479
_exptl_crystal_density_method 'Not Measured'
_exptl_crystal_description prism
_exptl_crystal_F_000 632
_exptl_crystal_size_max 0.420
_exptl_crystal_size_mid 0.120
_exptl_crystal_size_min 0.060
_refine_diff_density_max 0.574
_refine_diff_density_min -0.380
_refine_diff_density_rms 0.069
_refine_ls_extinction_method none
_refine_ls_goodness_of_fit_ref 1.028
_refine_ls_hydrogen_treatment constr
_refine_ls_matrix_type full
_refine_ls_number_parameters 179
_refine_ls_number_reflns 3063
_refine_ls_number_restraints 0
_refine_ls_restrained_S_all 1.028
_refine_ls_R_factor_all 0.0596
_refine_ls_R_factor_gt 0.0456
_refine_ls_shift/su_max 0.000
_refine_ls_shift/su_mean 0.000
_refine_ls_structure_factor_coef Fsqd
_refine_ls_weighting_details 'w=1/[\s^2^(F~o~^2^)+(0.0621P)^2^+1.16P] where P=(F~o~^2^+2Fc^2^)/3'
_refine_ls_weighting_scheme calc
_refine_ls_wR_factor_gt 0.1155
_refine_ls_wR_factor_ref 0.1237
_reflns_number_gt 2485
_reflns_number_total 3063
_reflns_threshold_expression I>2\s(I)
_cod_data_source_file ic051223zsi20050722_095902_1.cif
_cod_data_source_block DL-4
_cod_depositor_comments
;
The following automatic conversions were performed:
'_symmetry_cell_setting' value 'Monoclinic' changed to 'monoclinic'
according to '/home/saulius/struct/CIF-dictionaries/cif_core.dic'
dictionary named 'cif_core.dic' version 2.4.1 from 2010-06-29.

Automatic conversion script
Id: cif_fix_enum 1527 2010-12-29 10:47:43Z saulius 
;
_cod_original_sg_symbol_H-M 'P 21/c'
_cod_database_code 4310169

loop_
_symmetry_equiv_pos_site_id
_symmetry_equiv_pos_as_xyz
1 x,y,z
2 -x,1/2+y,1/2-z
3 -x,-y,-z
4 x,1/2-y,1/2+z

loop_
_atom_site_aniso_label
_atom_site_aniso_U_11
_atom_site_aniso_U_22
_atom_site_aniso_U_33
_atom_site_aniso_U_23
_atom_site_aniso_U_13
_atom_site_aniso_U_12
Mn1 0.0178(2) 0.0187(2) 0.0187(2) 0.0003(2) 0.0012(2) 0.0016(2)
O1 0.0257(9) 0.0242(8) 0.0372(9) -0.0012(7) 0.0083(7) -0.0030(6)
O17 0.0218(8) 0.0293(8) 0.0215(7) 0.0016(6) 0.0025(6) 0.0045(6)
O21 0.0260(9) 0.0404(9) 0.0225(8) 0.0030(7) 0.0058(7) 0.0057(7)
O27 0.0223(9) 0.0263(8) 0.0503(11) 0.0000(7) 0.0073(8) 0.0048(7)
O28 0.0232(9) 0.0222(8) 0.0545(11) -0.0038(7) 0.0106(8) -0.0025(6)
N23 0.0186(9) 0.0189(8) 0.0221(8) 0.0000(7) 0.0030(7) 0.0004(7)
C11 0.0238(11) 0.0196(10) 0.0260(11) 0.0039(8) 0.0016(9) 0.0000(8)
C12 0.0216(11) 0.0237(10) 0.0262(11) 0.0055(8) 0.0024(9) 0.0011(8)
C13 0.0352(14) 0.0440(14) 0.0293(12) 0.0133(11) 0.0091(11) 0.0098(11)
C14 0.0449(17) 0.0639(19) 0.0384(15) 0.0292(14) 0.0101(13) 0.0228(15)
C15 0.0415(16) 0.0541(17) 0.0454(16) 0.0204(13) 0.0089(13) 0.0265(14)
C16 0.0324(13) 0.0358(13) 0.0354(13) 0.0058(10) 0.0087(10) 0.0119(10)
C22 0.0204(10) 0.0220(10) 0.0222(10) -0.0006(8) 0.0052(8) -0.0050(8)
C24 0.0165(10) 0.0241(10) 0.0247(10) -0.0019(8) 0.0036(8) -0.0002(8)
C25 0.0250(12) 0.0346(12) 0.0265(11) -0.0022(9) 0.0068(9) 0.0047(10)
C26 0.0220(11) 0.0205(10) 0.0279(11) -0.0046(8) 0.0063(9) 0.0001(8)

loop_
_atom_site_label
_atom_site_type_symbol
_atom_site_thermal_displace_type
_atom_site_fract_x
_atom_site_fract_y
_atom_site_fract_z
_atom_site_occupancy
_atom_site_U_iso_or_equiv
_atom_site_calc_flag
_atom_site_refinement_flags
Mn1 Mn Uani 1.00000 0.50000 0.50000 1.000 0.0195(1) . .
O1 O Uani 0.8408(3) 0.33241(13) 0.49398(9) 1.000 0.0294(5) . .
O17 O Uani 0.7286(2) 0.56746(13) 0.44928(8) 1.000 0.0252(4) . .
O21 O Uani 1.0055(3) 0.47977(14) 0.27763(9) 1.000 0.0301(5) . .
O27 O Uani 1.4392(3) 0.23728(13) 0.43740(11) 1.000 0.0339(5) . .
O28 O Uani 1.0725(3) 0.23414(13) 0.41463(11) 1.000 0.0337(5) . .
N23 N Uani 1.0547(3) 0.46854(14) 0.40152(10) 1.000 0.0207(5) . .
C11 C Uani 0.6470(4) 0.60290(17) 0.37833(12) 1.000 0.0246(6) . .
C12 C Uani 0.7411(4) 0.57712(18) 0.32085(12) 1.000 0.0250(6) . .
C13 C Uani 0.6410(4) 0.6190(2) 0.24720(14) 1.000 0.0364(8) . .
C14 C Uani 0.4508(5) 0.6824(3) 0.23043(16) 1.000 0.0498(10) . .
C15 C Uani 0.3553(5) 0.7047(3) 0.28632(17) 1.000 0.0481(9) . .
C16 C Uani 0.4512(4) 0.6666(2) 0.35937(15) 1.000 0.0350(8) . .
C22 C Uani 0.9372(4) 0.50742(17) 0.33640(12) 1.000 0.0219(6) . .
C24 C Uani 1.2442(3) 0.40453(17) 0.39266(12) 1.000 0.0224(6) . .
C25 C Uani 1.2028(4) 0.4101(2) 0.30656(13) 1.000 0.0290(7) . .
C26 C Uani 1.2530(4) 0.28145(17) 0.41866(12) 1.000 0.0238(6) . .
N1 N Uiso 0.9835(8) 0.0344(4) 0.4767(3) 0.500 0.0390(10) . .
C1 C Uiso 1.1652(13) -0.0473(7) 0.4910(5) 0.500 0.0599(18) . .
C2 C Uiso 1.2539(13) -0.0555(7) 0.4247(4) 0.500 0.0639(18) . .
C3 C Uiso 0.7870(12) 0.0158(6) 0.4053(4) 0.500 0.0559(16) . .
C4 C Uiso 0.6804(15) -0.0968(8) 0.4005(5) 0.500 0.083(2) . .
C5 C Uiso 0.8969(13) 0.0530(7) 0.5426(5) 0.500 0.0580(18) . .
C6 C Uiso 1.0590(13) 0.1033(7) 0.6084(4) 0.500 0.0660(19) . .
H1A H Uiso 0.90910 0.30040 0.46800 1.000 0.0440 . R
H1B H Uiso 0.70730 0.32440 0.47710 1.000 0.0440 . R
H13 H Uiso 0.70550 0.60320 0.20880 1.000 0.0440 calc R
H14 H Uiso 0.38550 0.71070 0.18090 1.000 0.0600 calc R
H15 H Uiso 0.22230 0.74680 0.27430 1.000 0.0580 calc R
H16 H Uiso 0.38440 0.68350 0.39700 1.000 0.0420 calc R
H24 H Uiso 1.38630 0.44290 0.41990 1.000 0.0270 calc R
H25A H Uiso 1.33090 0.44380 0.29530 1.000 0.0350 calc R
H25B H Uiso 1.17670 0.33470 0.28400 1.000 0.0350 calc R
H1 H Uiso 1.04490 0.10210 0.46940 0.500 0.0470 calc .
H1C H Uiso 1.11090 -0.12130 0.50060 0.500 0.0720 calc .
H1D H Uiso 1.28640 -0.02500 0.53660 0.500 0.0720 calc .
H2A H Uiso 1.37610 -0.10910 0.43630 0.500 0.0960 calc .
H2B H Uiso 1.30750 0.01770 0.41490 0.500 0.0960 calc .
H2C H Uiso 1.13560 -0.08030 0.37990 0.500 0.0960 calc .
H3A H Uiso 0.67400 0.07360 0.40290 0.500 0.0670 calc .
H3B H Uiso 0.83820 0.02580 0.36080 0.500 0.0670 calc .
H4A H Uiso 0.55730 -0.10230 0.35340 0.500 0.1250 calc .
H4B H Uiso 0.62460 -0.10670 0.44340 0.500 0.1250 calc .
H4C H Uiso 0.78980 -0.15470 0.40160 0.500 0.1250 calc .
H5A H Uiso 0.76510 0.10190 0.52610 0.500 0.0700 calc .
H5B H Uiso 0.84910 -0.01940 0.55760 0.500 0.0700 calc .
H6A H Uiso 0.99210 0.11350 0.64860 0.500 0.0990 calc .
H6B H Uiso 1.10550 0.17570 0.59440 0.500 0.0990 calc .
H6C H Uiso 1.18810 0.05420 0.62630 0.500 0.0990 calc .

loop_
_atom_type_symbol
_atom_type_description
_atom_type_scat_dispersion_real
_atom_type_scat_dispersion_imag
_atom_type_scat_source
O O 0.0106 0.0060 'International Tables Vol C Tables 4.2.6.8 and 6.1.1.4'
N N 0.0061 0.0033 'International Tables Vol C Tables 4.2.6.8 and 6.1.1.4'
Mn Mn 0.3368 0.7283 'International Tables Vol C Tables 4.2.6.8 and 6.1.1.4'
H H 0.0000 0.0000 'International Tables Vol C Tables 4.2.6.8 and 6.1.1.4'
C C 0.0033 0.0016 'International Tables Vol C Tables 4.2.6.8 and 6.1.1.4'

loop_
_geom_angle_atom_site_label_1
_geom_angle_atom_site_label_2
_geom_angle_atom_site_label_3
_geom_angle
_geom_angle_site_symmetry_1
_geom_angle_site_symmetry_2
_geom_angle_site_symmetry_3
_geom_angle_publ_flag
O1 Mn1 O17 91.86(7) . . . yes
O1 Mn1 N23 89.46(7) . . . yes
O1 Mn1 O1 180.00 . . 3_766 yes
O1 Mn1 O17 88.14(7) . . 3_766 yes
O1 Mn1 N23 90.54(7) . . 3_766 yes
O17 Mn1 N23 90.87(7) . . . yes
O1 Mn1 O17 88.14(7) 3_766 . . yes
O17 Mn1 O17 180.00 . . 3_766 yes
O17 Mn1 N23 89.13(7) . . 3_766 yes
O1 Mn1 N23 90.54(7) 3_766 . . yes
O17 Mn1 N23 89.13(7) 3_766 . . yes
N23 Mn1 N23 180.00 . . 3_766 yes
O1 Mn1 O17 91.86(7) 3_766 . 3_766 yes
O1 Mn1 N23 89.46(7) 3_766 . 3_766 yes
O17 Mn1 N23 90.87(7) 3_766 . 3_766 yes
Mn1 O17 C11 130.61(14) . . . yes
C22 O21 C25 107.43(17) . . . yes
H1A O1 H1B 113.00 . . . no
Mn1 O1 H1A 98.00 . . . no
Mn1 O1 H1B 122.00 . . . no
Mn1 N23 C22 125.10(16) . . . yes
Mn1 N23 C24 125.41(14) . . . yes
C22 N23 C24 109.36(18) . . . yes
C1 N1 C3 116.1(5) . . . yes
C1 N1 C5 114.5(6) . . . yes
C3 N1 C5 108.9(6) . . . yes
C3 N1 H1 105.00 . . . no
C5 N1 H1 105.00 . . . no
C1 N1 H1 105.00 . . . no
O17 C11 C16 117.5(2) . . . yes
C12 C11 C16 118.6(2) . . . no
O17 C11 C12 123.9(2) . . . yes
C11 C12 C22 120.94(19) . . . no
C11 C12 C13 119.4(2) . . . no
C13 C12 C22 119.7(2) . . . no
C12 C13 C14 120.8(2) . . . no
C13 C14 C15 119.7(3) . . . no
C14 C15 C16 121.0(3) . . . no
C11 C16 C15 120.5(3) . . . no
N23 C22 C12 126.9(2) . . . yes
O21 C22 C12 117.16(19) . . . yes
O21 C22 N23 116.0(2) . . . yes
N23 C24 C25 102.37(17) . . . yes
N23 C24 C26 114.20(18) . . . yes
C25 C24 C26 110.13(17) . . . no
O21 C25 C24 104.78(18) . . . yes
O28 C26 C24 117.9(2) . . . yes
O27 C26 C24 115.6(2) . . . yes
O27 C26 O28 126.4(2) . . . yes
C12 C13 H13 120.00 . . . no
C14 C13 H13 120.00 . . . no
C15 C14 H14 120.00 . . . no
C13 C14 H14 120.00 . . . no
C16 C15 H15 120.00 . . . no
C14 C15 H15 119.00 . . . no
C11 C16 H16 120.00 . . . no
C15 C16 H16 120.00 . . . no
C26 C24 H24 110.00 . . . no
C25 C24 H24 110.00 . . . no
N23 C24 H24 110.00 . . . no
C24 C25 H25A 111.00 . . . no
O21 C25 H25B 111.00 . . . no
H25A C25 H25B 109.00 . . . no
C24 C25 H25B 111.00 . . . no
O21 C25 H25A 111.00 . . . no
N1 C1 C2 111.5(7) . . . yes
N1 C3 C4 114.4(6) . . . yes
N1 C5 C6 113.8(7) . . . yes
N1 C1 H1C 109.00 . . . no
N1 C1 H1D 109.00 . . . no
C2 C1 H1C 109.00 . . . no
C2 C1 H1D 109.00 . . . no
H1C C1 H1D 108.00 . . . no
C1 C2 H2A 110.00 . . . no
C1 C2 H2B 110.00 . . . no
C1 C2 H2C 110.00 . . . no
H2A C2 H2B 109.00 . . . no
H2A C2 H2C 109.00 . . . no
H2B C2 H2C 109.00 . . . no
N1 C3 H3A 109.00 . . . no
N1 C3 H3B 109.00 . . . no
C4 C3 H3A 109.00 . . . no
C4 C3 H3B 109.00 . . . no
H3A C3 H3B 108.00 . . . no
C3 C4 H4A 109.00 . . . no
C3 C4 H4B 109.00 . . . no
C3 C4 H4C 109.00 . . . no
H4A C4 H4B 109.00 . . . no
H4A C4 H4C 110.00 . . . no
H4B C4 H4C 110.00 . . . no
N1 C5 H5A 109.00 . . . no
N1 C5 H5B 109.00 . . . no
C6 C5 H5A 109.00 . . . no
C6 C5 H5B 109.00 . . . no
H5A C5 H5B 108.00 . . . no
C5 C6 H6A 109.00 . . . no
C5 C6 H6B 110.00 . . . no
C5 C6 H6C 109.00 . . . no
H6A C6 H6B 109.00 . . . no
H6A C6 H6C 109.00 . . . no
H6B C6 H6C 109.00 . . . no

loop_
_geom_bond_atom_site_label_1
_geom_bond_atom_site_label_2
_geom_bond_distance
_geom_bond_site_symmetry_1
_geom_bond_site_symmetry_2
_geom_bond_publ_flag
Mn1 O1 2.2397(16) . . yes
Mn1 O17 1.8734(14) . . yes
Mn1 N23 2.0120(18) . . yes
Mn1 O1 2.2397(17) . 3_766 yes
Mn1 O17 1.8734(14) . 3_766 yes
Mn1 N23 2.0120(18) . 3_766 yes
O17 C11 1.332(3) . . yes
O21 C22 1.343(3) . . yes
O21 C25 1.464(3) . . yes
O27 C26 1.244(3) . . yes
O28 C26 1.262(3) . . yes
O1 H1A 0.8400 . . no
O1 H1B 0.8100 . . no
N23 C22 1.298(3) . . yes
N23 C24 1.482(3) . . yes
N1 C3 1.532(9) . . yes
N1 C1 1.475(10) . . yes
N1 C5 1.515(10) . . yes
N1 H1 0.9300 . . no
C11 C12 1.418(3) . . no
C11 C16 1.409(4) . . no
C12 C13 1.415(3) . . no
C12 C22 1.454(3) . . no
C13 C14 1.380(4) . . no
C14 C15 1.389(4) . . no
C15 C16 1.386(4) . . no
C24 C25 1.547(3) . . no
C24 C26 1.551(3) . . no
C13 H13 0.9500 . . no
C14 H14 0.9500 . . no
C15 H15 0.9500 . . no
C16 H16 0.9500 . . no
C24 H24 1.0000 . . no
C25 H25A 0.9900 . . no
C25 H25B 0.9900 . . no
C1 C2 1.517(12) . . no
C3 C4 1.503(12) . . no
C5 C6 1.464(12) . . no
C1 H1C 0.9900 . . no
C1 H1D 0.9900 . . no
C2 H2A 0.9800 . . no
C2 H2B 0.9800 . . no
C2 H2C 0.9800 . . no
C3 H3A 0.9900 . . no
C3 H3B 0.9900 . . no
C4 H4A 0.9800 . . no
C4 H4B 0.9800 . . no
C4 H4C 0.9800 . . no
C5 H5A 0.9900 . . no
C5 H5B 0.9900 . . no
C6 H6A 0.9800 . . no
C6 H6B 0.9800 . . no
C6 H6C 0.9800 . . no

loop_
_geom_contact_atom_site_label_1
_geom_contact_atom_site_label_2
_geom_contact_distance
_geom_contact_site_symmetry_1
_geom_contact_site_symmetry_2
_geom_contact_publ_flag
Mn1 O28 3.6614(17) . . no
Mn1 O28 3.6614(17) . 3_766 no
O1 O17 2.966(2) . . no
O1 O27 2.694(3) . 1_455 no
O1 O28 2.671(3) . . no
O1 N23 2.997(3) . . no
O1 C26 3.398(3) . . no
O1 N23 3.025(2) . 3_766 no
O1 O17 2.873(2) . 3_766 no
O17 C22 2.912(3) . . no
O17 N23 2.770(2) . . no
O17 N23 2.728(2) . 3_766 no
O17 C24 2.922(3) . 3_766 no
O17 O1 2.966(2) . . no
O17 O1 2.873(2) . 3_766 no
O17 C26 3.034(3) . 3_766 no
O27 O1 2.694(3) . 1_655 no
O27 C1 3.349(9) . 3_856 no
O28 C3 3.163(8) . . no
O28 N1 2.798(5) . . no
O28 N23 2.824(2) . . no
O28 O1 2.671(3) . . no
O28 Mn1 3.6614(17) . . no
O1 H1C 2.5500 . 3_756 no
O1 H6B 2.8100 . . no
O1 H5A 2.9000 . . no
O1 H16 2.8400 . 3_666 no
O17 H24 2.5600 . 1_455 no
O17 H24 2.7600 . 3_766 no
O17 H1A 2.8300 . 3_766 no
O21 H2C 2.8900 . 2_755 no
O21 H13 2.4400 . . no
O21 H6A 2.6300 . 4_554 no
O27 H1B 1.9400 . 1_655 no
O27 H4B 2.8500 . 3_756 no
O27 H2B 2.7600 . . no
O27 H2A 2.7500 . 3_856 no
O27 H5A 2.7400 . 1_655 no
O27 H14 2.7900 . 2_745 no
O27 H3A 2.6700 . 1_655 no
O28 H1 1.9200 . . no
O28 H1A 1.8300 . . no
O28 H14 2.9100 . 2_645 no
O28 H1C 2.6200 . 3_756 no
O28 H5B 2.6500 . 3_756 no
N1 O28 2.798(5) . . no
N23 O17 2.770(2) . . no
N23 O28 2.824(2) . . no
N23 C11 2.969(3) . . no
N23 O1 2.997(3) . . no
N23 O1 3.025(2) . 3_766 no
N23 O17 2.728(2) . 3_766 no
N23 H1A 2.6800 . . no
C1 O27 3.349(9) . 3_856 no
C2 C4 3.568(13) . . no
C2 C4 2.930(13) . 1_655 no
C3 O28 3.163(8) . . no
C3 C14 3.211(8) . 2_645 no
C3 C13 3.493(8) . 2_645 no
C4 C15 3.426(10) . 1_545 no
C4 C2 3.568(13) . . no
C4 C2 2.930(13) . 1_455 no
C4 C16 3.176(10) . 1_545 no
C6 C25 3.527(7) . 4_555 no
C11 C24 3.570(3) . 1_455 no
C11 C25 3.573(3) . 1_455 no
C13 C3 3.493(8) . 2_655 no
C14 C3 3.211(8) . 2_655 no
C15 C4 3.426(10) . 1_565 no
C16 C24 3.541(3) . 1_455 no
C16 C4 3.176(10) . 1_565 no
C16 C25 3.461(3) . 1_455 no
C24 C16 3.541(3) . 1_655 no
C24 C11 3.570(3) . 1_655 no
C25 C11 3.573(3) . 1_655 no
C25 C16 3.461(3) . 1_655 no
C25 C6 3.527(7) . 4_554 no
C26 O17 3.034(3) . 3_766 no
C26 O1 3.398(3) . . no
C1 H4C 2.7700 . . no
C1 H6C 2.7700 . . no
C2 H4A 2.7300 . 1_655 no
C2 H4C 3.0900 . . no
C2 H3B 2.7200 . . no
C2 H4B 2.3600 . 1_655 no
C3 H2C 2.6700 . . no
C3 H14 2.8600 . 2_645 no
C4 H2C 3.0500 . . no
C4 H5B 2.9400 . . no
C4 H1C 2.8100 . . no
C4 H2A 2.2400 . 1_455 no
C4 H2B 2.8300 . 1_455 no
C5 H4B 2.8500 . . no
C6 H1D 2.7400 . . no
C11 H4C 3.0400 . 1_565 no
C11 H6B 3.0500 . 3_766 no
C11 H25A 2.8500 . 1_455 no
C11 H24 2.8000 . 1_455 no
C12 H25A 2.9700 . 1_455 no
C13 H25B 2.9700 . 2_755 no
C13 H3A 2.9400 . 2_655 no
C14 H25B 3.0700 . 2_755 no
C14 H3B 2.8000 . 2_655 no
C14 H3A 2.7000 . 2_655 no
C15 H4A 2.7500 . 1_565 no
C16 H24 2.9900 . 1_455 no
C16 H25A 2.9300 . 1_455 no
C16 H4C 2.9700 . 1_565 no
C16 H4A 2.8700 . 1_565 no
C24 H1B 3.0300 . 1_655 no
C25 H6A 2.8500 . 4_554 no
C26 H1 2.8400 . . no
C26 H1A 2.6400 . . no
C26 H1B 2.8000 . 1_655 no
H1 O28 1.9200 . . no
H1 C26 2.8400 . . no
H1 H1A 2.5300 . . no
H1 H2B 2.4300 . . no
H1 H6B 2.4100 . . no
H1A C26 2.6400 . . no
H1A H1 2.5300 . . no
H1A O28 1.8300 . . no
H1A H1C 2.2400 . 3_756 no
H1B O27 1.9400 . 1_455 no
H1B C24 3.0300 . 1_455 no
H1B H24 2.4400 . 1_455 no
H1B H16 2.6000 . 3_666 no
H1B C26 2.8000 . 1_455 no
H1C H5B 2.5500 . . no
H1C O28 2.6200 . 3_756 no
H1C H1A 2.2400 . 3_756 no
H1C O1 2.5500 . 3_756 no
H1C C4 2.8100 . . no
H1C H4C 2.3200 . . no
H1D C6 2.7400 . . no
H1D H6C 2.1800 . . no
H2A O27 2.7500 . 3_856 no
H2A C4 2.2400 . 1_655 no
H2A H4B 1.5400 . 1_655 no
H2A H4A 2.2000 . 1_655 no
H2B H1 2.4300 . . no
H2B H3A 2.5000 . 1_655 no
H2B C4 2.8300 . 1_655 no
H2B O27 2.7600 . . no
H2B H13 2.5100 . 2_745 no
H2B H4B 2.4300 . 1_655 no
H2C O21 2.8900 . 2_745 no
H2C H4C 2.5200 . . no
H2C C3 2.6700 . . no
H2C C4 3.0500 . . no
H2C H3B 2.2200 . . no
H3A H14 2.2200 . 2_645 no
H3A H5A 2.2200 . . no
H3A O27 2.6700 . 1_455 no
H3A H2B 2.5000 . 1_455 no
H3A C13 2.9400 . 2_645 no
H3A C14 2.7000 . 2_645 no
H3B H2C 2.2200 . . no
H3B C2 2.7200 . . no
H3B C14 2.8000 . 2_645 no
H4A C16 2.8700 . 1_545 no
H4A C2 2.7300 . 1_455 no
H4A C15 2.7500 . 1_545 no
H4A H2A 2.2000 . 1_455 no
H4B C2 2.3600 . 1_455 no
H4B C5 2.8500 . . no
H4B O27 2.8500 . 3_756 no
H4B H2A 1.5400 . 1_455 no
H4B H2B 2.4300 . 1_455 no
H4B H5B 2.4000 . . no
H4C C11 3.0400 . 1_545 no
H4C C16 2.9700 . 1_545 no
H4C H1C 2.3200 . . no
H4C C2 3.0900 . . no
H4C C1 2.7700 . . no
H4C H2C 2.5200 . . no
H5A O1 2.9000 . . no
H5A O27 2.7400 . 1_455 no
H5A H3A 2.2200 . . no
H5B H1C 2.5500 . . no
H5B H4B 2.4000 . . no
H5B C4 2.9400 . . no
H5B O28 2.6500 . 3_756 no
H6A O21 2.6300 . 4_555 no
H6A C25 2.8500 . 4_555 no
H6A H25B 2.5100 . 4_555 no
H6B C11 3.0500 . 3_766 no
H6B H1 2.4100 . . no
H6B O1 2.8100 . . no
H6C C1 2.7700 . . no
H6C H1D 2.1800 . . no
H13 O21 2.4400 . . no
H13 H2B 2.5100 . 2_755 no
H14 O27 2.7900 . 2_755 no
H14 O28 2.9100 . 2_655 no
H14 H3A 2.2200 . 2_655 no
H14 C3 2.8600 . 2_655 no
H16 H1B 2.6000 . 3_666 no
H16 O1 2.8400 . 3_666 no
H24 O17 2.5600 . 1_655 no
H24 C16 2.9900 . 1_655 no
H24 H1B 2.4400 . 1_655 no
H24 C11 2.8000 . 1_655 no
H24 O17 2.7600 . 3_766 no
H25A C12 2.9700 . 1_655 no
H25A C16 2.9300 . 1_655 no
H25A C11 2.8500 . 1_655 no
H25B C14 3.0700 . 2_745 no
H25B H6A 2.5100 . 4_554 no
H25B C13 2.9700 . 2_745 no

loop_
_geom_hbond_atom_site_label_D
_geom_hbond_atom_site_label_H
_geom_hbond_atom_site_label_A
_geom_hbond_distance_DH
_geom_hbond_distance_HA
_geom_hbond_distance_DA
_geom_hbond_angle_DHA
_geom_hbond_site_symmetry_A
_geom_hbond_publ_flag
N1 H1 O28 0.9300 1.9200 2.798(5) 156.00 . yes
O1 H1A O28 0.8400 1.8300 2.671(3) 177.00 . yes
O1 H1B O27 0.8100 1.9400 2.694(3) 154.00 1_455 yes
C1 H1C O1 0.9900 2.5500 3.436(9) 149.00 3_756 yes
C13 H13 O21 0.9500 2.4400 2.770(3) 100.00 . yes
C24 H24 O17 1.0000 2.5600 3.522(2) 162.00 1_655 yes

loop_
_geom_torsion_atom_site_label_1
_geom_torsion_atom_site_label_2
_geom_torsion_atom_site_label_3
_geom_torsion_atom_site_label_4
_geom_torsion
_geom_torsion_site_symmetry_1
_geom_torsion_site_symmetry_2
_geom_torsion_site_symmetry_3
_geom_torsion_site_symmetry_4
_geom_torsion_publ_flag
O1 Mn1 O17 C11 -104.26(18) . . . . no
N23 Mn1 O17 C11 -14.77(18) . . . . no
O1 Mn1 O17 C11 75.74(18) 3_766 . . . no
N23 Mn1 O17 C11 165.23(18) 3_766 . . . no
O1 Mn1 N23 C22 101.48(19) . . . . no
O1 Mn1 N23 C24 -83.30(16) . . . . no
O17 Mn1 N23 C22 9.64(19) . . . . no
O17 Mn1 N23 C24 -175.15(16) . . . . no
O1 Mn1 N23 C22 -78.52(19) 3_766 . . . no
O1 Mn1 N23 C24 96.70(16) 3_766 . . . no
O17 Mn1 N23 C22 -170.36(19) 3_766 . . . no
O17 Mn1 N23 C24 4.85(16) 3_766 . . . no
Mn1 O17 C11 C16 -170.13(16) . . . . no
Mn1 O17 C11 C12 12.1(3) . . . . no
C25 O21 C22 N23 0.1(3) . . . . no
C25 O21 C22 C12 -179.90(19) . . . . no
C22 O21 C25 C24 -1.9(2) . . . . no
C24 N23 C22 O21 1.9(3) . . . . no
Mn1 N23 C22 C12 -2.3(3) . . . . no
Mn1 N23 C24 C25 -178.66(14) . . . . no
C22 N23 C24 C25 -2.8(2) . . . . no
C24 N23 C22 C12 -178.2(2) . . . . no
C22 N23 C24 C26 -121.8(2) . . . . no
Mn1 N23 C22 O21 177.74(14) . . . . no
Mn1 N23 C24 C26 62.3(2) . . . . no
C3 N1 C1 C2 55.7(8) . . . . no
C5 N1 C1 C2 -176.0(6) . . . . no
C1 N1 C3 C4 56.1(9) . . . . no
C5 N1 C3 C4 -74.9(8) . . . . no
C1 N1 C5 C6 65.1(8) . . . . no
C3 N1 C5 C6 -163.1(6) . . . . no
C16 C11 C12 C13 2.2(3) . . . . no
C16 C11 C12 C22 -177.2(2) . . . . no
O17 C11 C12 C22 0.6(3) . . . . no
O17 C11 C16 C15 -179.0(2) . . . . no
C12 C11 C16 C15 -1.1(4) . . . . no
O17 C11 C12 C13 179.9(2) . . . . no
C13 C12 C22 N23 175.6(2) . . . . no
C13 C12 C22 O21 -4.5(3) . . . . no
C22 C12 C13 C14 177.9(3) . . . . no
C11 C12 C22 O21 174.9(2) . . . . no
C11 C12 C22 N23 -5.1(4) . . . . no
C11 C12 C13 C14 -1.4(4) . . . . no
C12 C13 C14 C15 -0.5(5) . . . . no
C13 C14 C15 C16 1.7(5) . . . . no
C14 C15 C16 C11 -0.8(5) . . . . no
C25 C24 C26 O28 -86.0(2) . . . . no
N23 C24 C25 O21 2.7(2) . . . . no
C25 C24 C26 O27 89.9(2) . . . . no
N23 C24 C26 O27 -155.56(19) . . . . no
N23 C24 C26 O28 28.6(3) . . . . no
C26 C24 C25 O21 124.55(19) . . . . no
